data_7249907
loop_
_publ_author_name
'O'Sullivan, Patrick'
'Previtali, Viola'
'Twamley, Brendan'
'Marmion, Celine J.'
'McDonald, Aidan R.'
'Rozas, Isabel'

_publ_section_title
;
 Platinum(ii) complexes of aryl guanidine-like derivatives as potential
 anticancer agents: between coordination and cyclometallation.
;
_journal_issue 5
_journal_name_full 'RSC advances'
_journal_page_first 3427
_journal_page_last 3438
_journal_paper_doi 10.1039/d5ra00310e
_journal_volume 15
_journal_year 2025
_chemical_absolute_configuration ad
_chemical_formula_moiety 'C9 H14 Cl N3 O Pt S'
_chemical_formula_sum 'C9 H14 Cl N3 O Pt S'
_chemical_formula_weight 442.83
_space_group_crystal_system orthorhombic
_space_group_IT_number 33
_space_group_name_Hall 'P 2c -2n'
_space_group_name_H-M_alt 'P n a 21'
_atom_sites_solution_hydrogens geom
_atom_sites_solution_primary dual
_atom_sites_solution_secondary difmap
_audit_creation_date 2024-11-22
_audit_creation_method
;
Olex2 1.5
(compiled 2024.02.16 svn.r378c4104 for OlexSys, GUI svn.r6928)
;
_audit_update_record
;
2024-12-19 deposited with the CCDC.	2025-01-21 downloaded from the CCDC.
;
_cell_angle_alpha 90
_cell_angle_beta 90
_cell_angle_gamma 90
_cell_formula_units_Z 4
_cell_length_a 11.6799(6)
_cell_length_b 8.0262(4)
_cell_length_c 13.2131(7)
_cell_measurement_reflns_used 9949
_cell_measurement_temperature 100(2)
_cell_measurement_theta_max 30.09
_cell_measurement_theta_min 2.97
_cell_volume 1238.66(11)
_computing_cell_refinement 'SAINT (Bruker, 2016)'
_computing_data_collection 'APEX 4 (Bruker, 2021)'
_computing_data_reduction 'SAINT (Bruker, 2015)'
_computing_molecular_graphics 'Olex2 1.5 (Dolomanov et al., 2009)'
_computing_publication_material 'Olex2 1.5 (Dolomanov et al., 2009)'
_computing_structure_refinement 'SHELXL  (Sheldrick, 2015)'
_computing_structure_solution 'SHELXT (Sheldrick, 2015)'
_diffrn_ambient_temperature 100(2)
_diffrn_detector 'Bruker APEX2 area detector'
_diffrn_detector_area_resol_mean 8.258
_diffrn_detector_type 'CCD area detector'
_diffrn_measured_fraction_theta_full 1.000
_diffrn_measured_fraction_theta_max 1.000
_diffrn_measurement_device 'Kappa diffractometer'
_diffrn_measurement_device_type 'Bruker APEX2 area detector'
_diffrn_measurement_method '\w and \f scans'
_diffrn_radiation_monochromator graphite
_diffrn_radiation_probe x-ray
_diffrn_radiation_type MoK\a
_diffrn_radiation_wavelength 0.71073
_diffrn_reflns_av_R_equivalents 0.0134
_diffrn_reflns_av_unetI/netI 0.0099
_diffrn_reflns_Laue_measured_fraction_full 1.000
_diffrn_reflns_Laue_measured_fraction_max 1.000
_diffrn_reflns_limit_h_max 16
_diffrn_reflns_limit_h_min -16
_diffrn_reflns_limit_k_max 11
_diffrn_reflns_limit_k_min -11
_diffrn_reflns_limit_l_max 18
_diffrn_reflns_limit_l_min -18
_diffrn_reflns_number 21524
_diffrn_reflns_point_group_measured_fraction_full 0.993
_diffrn_reflns_point_group_measured_fraction_max 0.981
_diffrn_reflns_theta_full 25.242
_diffrn_reflns_theta_max 30.044
_diffrn_reflns_theta_min 2.969
_diffrn_source 'standard sealed X-ray tube'
_diffrn_source_current 30.0
_diffrn_source_power 1.5
_diffrn_source_type 'Siemens, KFF Mo 2K -90 C'
_diffrn_source_voltage 50.0
_diffrn_standards_number 0
_exptl_absorpt_coefficient_mu 11.694
_exptl_absorpt_correction_T_max 0.2935
_exptl_absorpt_correction_T_min 0.2002
_exptl_absorpt_correction_type numerical
_exptl_absorpt_process_details
;
SADABS-2014/3 (Bruker,2014/3) was used for absorption correction.
wR2(int) was 0.0626 before and 0.0508 after correction.
The Ratio of minimum to maximum transmission is 0.5981.
The \l/2 correction factor is 0.00150.
;
_exptl_crystal_colour colourless
_exptl_crystal_colour_primary colourless
_exptl_crystal_density_diffrn 2.375
_exptl_crystal_density_method 'not measured'
_exptl_crystal_description fragment
_exptl_crystal_F_000 832
_exptl_crystal_size_max 0.18
_exptl_crystal_size_mid 0.1
_exptl_crystal_size_min 0.1
_refine_diff_density_max 0.282
_refine_diff_density_min -0.280
_refine_diff_density_rms 0.056
_refine_ls_abs_structure_details
;
 Flack x determined using 1594 quotients [(I+)-(I-)]/[(I+)+(I-)]
 (Parsons, Flack and Wagner, Acta Cryst. B69 (2013) 249-259).
;
_refine_ls_abs_structure_Flack -0.017(2)
_refine_ls_extinction_coef 0.00048(5)
_refine_ls_extinction_expression Fc^*^=kFc[1+0.001xFc^2^\l^3^/sin(2\q)]^-1/4^
_refine_ls_extinction_method 'SHELXL-2019/1 (Sheldrick 2019)'
_refine_ls_goodness_of_fit_ref 1.038
_refine_ls_hydrogen_treatment constr
_refine_ls_matrix_type full
_refine_ls_number_parameters 146
_refine_ls_number_reflns 3560
_refine_ls_number_restraints 1
_refine_ls_restrained_S_all 1.038
_refine_ls_R_factor_all 0.0091
_refine_ls_R_factor_gt 0.0086
_refine_ls_shift/su_max 0.001
_refine_ls_shift/su_mean 0.000
_refine_ls_structure_factor_coef Fsqd
_refine_ls_weighting_details 'w=1/[\s^2^(Fo^2^)+(0.0070P)^2^+0.7294P] where P=(Fo^2^+2Fc^2^)/3'
_refine_ls_weighting_scheme calc
_refine_ls_wR_factor_gt 0.0187
_refine_ls_wR_factor_ref 0.0189
_reflns_Friedel_coverage 0.888
_reflns_Friedel_fraction_full 0.986
_reflns_Friedel_fraction_max 0.961
_reflns_number_gt 3481
_reflns_number_total 3560
_reflns_threshold_expression 'I > 2\s(I)'
_cod_data_source_file d5ra00310e2.cif
_cod_data_source_block tcd152
_cod_database_code 7249907
_shelx_shelxl_version_number 2019/1
_shelx_space_group_comment
;
The symmetry employed for this shelxl refinement is uniquely defined
by the following loop, which should always be used as a source of
symmetry information in preference to the above space-group names.
They are only intended as comments.
;
_shelx_estimated_absorpt_t_max 0.388
_shelx_estimated_absorpt_t_min 0.227
_olex2_refinement_description
;
1. Fixed Uiso
 At 1.2 times of:
  All C(H) groups, All N(H) groups, All N(H,H) groups
 At 1.5 times of:
  All C(H,H,H) groups
2.a Me refined with riding coordinates:
 C11(H11A,H11B,H11C), C12(H12A,H12B,H12C)
2.b Aromatic/amide H refined with riding coordinates:
 C2(H2), C3(H3), C4(H4), C5(H5), N7(H7), N10(H10)
2.c X=CH2 refined with riding coordinates:
 N9(H9A,H9B)
;
_olex2_exptl_crystal_mounting_method 'mounted in oil on a MiTeGen microloop'
_olex2_submission_original_sample_id pos464a
_olex2_submission_special_instructions 'No special instructions were received'

loop_
_space_group_symop_operation_xyz
'x, y, z'
'-x, -y, z+1/2'
'x+1/2, -y+1/2, z'
'-x+1/2, y+1/2, z+1/2'

loop_
_atom_site_label
_atom_site_type_symbol
_atom_site_fract_x
_atom_site_fract_y
_atom_site_fract_z
_atom_site_U_iso_or_equiv
_atom_site_adp_type
_atom_site_occupancy
_atom_site_site_symmetry_order
_atom_site_calc_flag
_atom_site_refinement_flags_posn
_atom_site_refinement_flags_adp
_atom_site_refinement_flags_occupancy
_atom_site_disorder_assembly
_atom_site_disorder_group
C1 C 0.4194(2) -0.0793(3) 0.48690(19) 0.0136(4) Uani 1 1 d . . . . .
C2 C 0.4259(2) -0.0315(3) 0.5897(2) 0.0176(5) Uani 1 1 d . . . . .
H2 H 0.371071 0.045659 0.614793 0.021 Uiso 1 1 calc R U . . .
C3 C 0.5083(3) -0.0917(3) 0.6559(2) 0.0200(5) Uani 1 1 d . . . . .
H3 H 0.510171 -0.054065 0.723997 0.024 Uiso 1 1 calc R U . . .
C4 C 0.5881(2) -0.2073(3) 0.6221(2) 0.0199(5) Uani 1 1 d . . . . .
H4 H 0.646956 -0.245637 0.665911 0.024 Uiso 1 1 calc R U . . .
C5 C 0.5806(2) -0.2659(3) 0.5238(2) 0.0163(5) Uani 1 1 d . . . . .
H5 H 0.633045 -0.348160 0.500789 0.020 Uiso 1 1 calc R U . . .
C6 C 0.4963(2) -0.2048(3) 0.45769(19) 0.0134(5) Uani 1 1 d . . . . .
C8 C 0.4093(2) -0.2809(3) 0.29302(19) 0.0138(5) Uani 1 1 d . . . . .
C11 C 0.4268(2) 0.3490(3) 0.4879(2) 0.0221(6) Uani 1 1 d . . . . .
H11A H 0.465549 0.350285 0.422119 0.033 Uiso 1 1 calc R U . . .
H11B H 0.418191 0.463416 0.512642 0.033 Uiso 1 1 calc R U . . .
H11C H 0.472470 0.284530 0.536297 0.033 Uiso 1 1 calc R U . . .
C12 C 0.2199(2) 0.4154(3) 0.4036(3) 0.0223(7) Uani 1 1 d . . . . .
H12A H 0.253271 0.420731 0.335613 0.033 Uiso 1 1 calc R U . . .
H12B H 0.137976 0.390563 0.398435 0.033 Uiso 1 1 calc R U . . .
H12C H 0.230416 0.522799 0.437678 0.033 Uiso 1 1 calc R U . . .
Cl1 Cl 0.15448(5) 0.09614(8) 0.27331(5) 0.01748(12) Uani 1 1 d . . . . .
N7 N 0.49649(18) -0.2785(3) 0.36062(16) 0.0149(4) Uani 1 1 d . . . . .
H7 H 0.560214 -0.328407 0.342044 0.018 Uiso 1 1 calc R U . . .
N9 N 0.4179(2) -0.3910(3) 0.21620(17) 0.0199(5) Uani 1 1 d . . . . .
H9A H 0.362548 -0.399099 0.171332 0.024 Uiso 1 1 calc R U . . .
H9B H 0.478956 -0.454807 0.210996 0.024 Uiso 1 1 calc R U . . .
N10 N 0.32001(19) -0.1844(3) 0.30301(17) 0.0148(4) Uani 1 1 d . . . . .
H10 H 0.259567 -0.211793 0.266909 0.018 Uiso 1 1 calc R U . . .
O1 O 0.23379(19) 0.2564(3) 0.57576(15) 0.0244(4) Uani 1 1 d . . . . .
Pt1 Pt 0.30348(2) 0.01822(2) 0.39021(2) 0.01078(3) Uani 1 1 d . . . . .
S1 S 0.28918(5) 0.25577(8) 0.47463(5) 0.01495(11) Uani 1 1 d . . . . .

loop_
_atom_site_aniso_label
_atom_site_aniso_U_11
_atom_site_aniso_U_22
_atom_site_aniso_U_33
_atom_site_aniso_U_23
_atom_site_aniso_U_13
_atom_site_aniso_U_12
C1 0.0151(11) 0.0119(10) 0.0139(11) 0.0010(8) -0.0001(9) -0.0030(9)
C2 0.0231(13) 0.0149(11) 0.0147(12) -0.0016(9) 0.0000(10) -0.0033(10)
C3 0.0299(14) 0.0178(12) 0.0122(13) 0.0008(9) -0.0046(11) -0.0077(11)
C4 0.0213(12) 0.0186(12) 0.0198(13) 0.0049(10) -0.0070(11) -0.0060(10)
C5 0.0149(11) 0.0145(11) 0.0193(12) 0.0022(9) -0.0017(10) -0.0021(9)
C6 0.0141(11) 0.0136(11) 0.0127(11) 0.0014(9) -0.0009(9) -0.0026(9)
C8 0.0179(12) 0.0120(10) 0.0115(11) 0.0004(8) -0.0003(9) -0.0023(9)
C11 0.0230(13) 0.0152(12) 0.0280(15) -0.0020(10) -0.0001(12) -0.0079(10)
C12 0.0251(12) 0.0135(9) 0.028(2) 0.0003(12) 0.0017(14) 0.0053(8)
Cl1 0.0135(3) 0.0163(3) 0.0227(3) 0.0023(2) -0.0030(2) 0.0008(2)
N7 0.0141(10) 0.0168(10) 0.0137(10) -0.0015(8) -0.0008(7) 0.0032(8)
N9 0.0230(11) 0.0197(11) 0.0170(11) -0.0063(9) -0.0038(9) 0.0075(9)
N10 0.0156(10) 0.0132(9) 0.0156(10) -0.0041(8) -0.0033(8) 0.0007(8)
O1 0.0312(11) 0.0219(10) 0.0202(10) -0.0041(8) 0.0130(9) -0.0021(8)
Pt1 0.01064(4) 0.00964(4) 0.01205(4) -0.00030(10) 0.00109(7) -0.00064(2)
S1 0.0171(3) 0.0114(3) 0.0163(3) -0.0018(2) 0.0049(2) -0.0011(2)

loop_
_atom_type_symbol
_atom_type_description
_atom_type_scat_dispersion_real
_atom_type_scat_dispersion_imag
_atom_type_scat_source
C C 0.0033 0.0016 'International Tables Vol C Tables 4.2.6.8 and 6.1.1.4'
H H 0.0000 0.0000 'International Tables Vol C Tables 4.2.6.8 and 6.1.1.4'
N N 0.0061 0.0033 'International Tables Vol C Tables 4.2.6.8 and 6.1.1.4'
O O 0.0106 0.0060 'International Tables Vol C Tables 4.2.6.8 and 6.1.1.4'
S S 0.1246 0.1234 'International Tables Vol C Tables 4.2.6.8 and 6.1.1.4'
Cl Cl 0.1484 0.1585 'International Tables Vol C Tables 4.2.6.8 and 6.1.1.4'
Pt Pt -1.7033 8.3905 'International Tables Vol C Tables 4.2.6.8 and 6.1.1.4'

loop_
_geom_angle_atom_site_label_1
_geom_angle_atom_site_label_2
_geom_angle_atom_site_label_3
_geom_angle
_geom_angle_site_symmetry_1
_geom_angle_site_symmetry_3
_geom_angle_publ_flag
C2 C1 Pt1 122.60(19) . . ?
C6 C1 C2 115.1(2) . . ?
C6 C1 Pt1 122.21(18) . . ?
C1 C2 H2 118.4 . . ?
C3 C2 C1 123.2(3) . . ?
C3 C2 H2 118.4 . . ?
C2 C3 H3 120.1 . . ?
C2 C3 C4 119.8(3) . . ?
C4 C3 H3 120.1 . . ?
C3 C4 H4 120.4 . . ?
C5 C4 C3 119.1(3) . . ?
C5 C4 H4 120.4 . . ?
C4 C5 H5 119.7 . . ?
C4 C5 C6 120.6(3) . . ?
C6 C5 H5 119.7 . . ?
C1 C6 C5 121.9(2) . . ?
C1 C6 N7 123.5(2) . . ?
C5 C6 N7 114.6(2) . . ?
N9 C8 N7 116.7(2) . . ?
N10 C8 N7 121.7(2) . . ?
N10 C8 N9 121.6(2) . . ?
H11A C11 H11B 109.5 . . ?
H11A C11 H11C 109.5 . . ?
H11B C11 H11C 109.5 . . ?
S1 C11 H11A 109.5 . . ?
S1 C11 H11B 109.5 . . ?
S1 C11 H11C 109.5 . . ?
H12A C12 H12B 109.5 . . ?
H12A C12 H12C 109.5 . . ?
H12B C12 H12C 109.5 . . ?
S1 C12 H12A 109.5 . . ?
S1 C12 H12B 109.5 . . ?
S1 C12 H12C 109.5 . . ?
C6 N7 H7 116.4 . . ?
C8 N7 C6 127.1(2) . . ?
C8 N7 H7 116.4 . . ?
C8 N9 H9A 120.0 . . ?
C8 N9 H9B 120.0 . . ?
H9A N9 H9B 120.0 . . ?
C8 N10 H10 116.0 . . ?
C8 N10 Pt1 128.08(18) . . ?
Pt1 N10 H10 116.0 . . ?
C1 Pt1 Cl1 172.07(7) . . ?
C1 Pt1 S1 93.76(7) . . ?
N10 Pt1 C1 89.13(10) . . ?
N10 Pt1 Cl1 84.92(7) . . ?
N10 Pt1 S1 174.88(7) . . ?
S1 Pt1 Cl1 92.57(2) . . ?
C11 S1 C12 99.18(13) . . ?
C11 S1 Pt1 110.05(10) . . ?
C12 S1 Pt1 112.82(12) . . ?
O1 S1 C11 107.64(14) . . ?
O1 S1 C12 105.88(15) . . ?
O1 S1 Pt1 119.28(9) . . ?

loop_
_geom_bond_atom_site_label_1
_geom_bond_atom_site_label_2
_geom_bond_distance
_geom_bond_site_symmetry_2
_geom_bond_publ_flag
C1 C2 1.414(4) . ?
C1 C6 1.404(4) . ?
C1 Pt1 2.019(3) . ?
C2 H2 0.9500 . ?
C2 C3 1.387(4) . ?
C3 H3 0.9500 . ?
C3 C4 1.388(4) . ?
C4 H4 0.9500 . ?
C4 C5 1.385(4) . ?
C5 H5 0.9500 . ?
C5 C6 1.405(3) . ?
C6 N7 1.413(3) . ?
C8 N7 1.354(3) . ?
C8 N9 1.350(3) . ?
C8 N10 1.306(3) . ?
C11 H11A 0.9800 . ?
C11 H11B 0.9800 . ?
C11 H11C 0.9800 . ?
C11 S1 1.782(3) . ?
C12 H12A 0.9800 . ?
C12 H12B 0.9800 . ?
C12 H12C 0.9800 . ?
C12 S1 1.783(3) . ?
Cl1 Pt1 2.4095(6) . ?
N7 H7 0.8800 . ?
N9 H9A 0.8800 . ?
N9 H9B 0.8800 . ?
N10 H10 0.8800 . ?
N10 Pt1 2.002(2) . ?
O1 S1 1.485(2) . ?
Pt1 S1 2.2153(6) . ?

loop_
_geom_hbond_atom_site_label_D
_geom_hbond_atom_site_label_H
_geom_hbond_atom_site_label_A
_geom_hbond_distance_DH
_geom_hbond_distance_HA
_geom_hbond_distance_DA
_geom_hbond_angle_DHA
_geom_hbond_site_symmetry_A
_geom_hbond_publ_flag
C11 H11A Cl1 0.98 2.99 3.912(3) 158 3 yes
N7 H7 Cl1 0.88 2.58 3.352(2) 147 3_545 yes
N9 H9A O1 0.88 2.10 2.826(3) 139 4_544 yes
N9 H9B Cl1 0.88 2.48 3.303(2) 155 3_545 yes
N10 H10 O1 0.88 2.54 3.104(3) 123 4_544 yes

loop_
_geom_torsion_atom_site_label_1
_geom_torsion_atom_site_label_2
_geom_torsion_atom_site_label_3
_geom_torsion_atom_site_label_4
_geom_torsion
_geom_torsion_site_symmetry_1
_geom_torsion_site_symmetry_2
_geom_torsion_site_symmetry_3
_geom_torsion_site_symmetry_4
_geom_torsion_publ_flag
C1 C2 C3 C4 -1.4(4) . . . . ?
C1 C6 N7 C8 -20.7(4) . . . . ?
C2 C1 C6 C5 -6.0(4) . . . . ?
C2 C1 C6 N7 174.7(2) . . . . ?
C2 C3 C4 C5 -2.8(4) . . . . ?
C3 C4 C5 C6 2.4(4) . . . . ?
C4 C5 C6 C1 2.2(4) . . . . ?
C4 C5 C6 N7 -178.4(2) . . . . ?
C5 C6 N7 C8 159.9(3) . . . . ?
C6 C1 C2 C3 5.6(4) . . . . ?
N7 C8 N10 Pt1 16.4(4) . . . . ?
N9 C8 N7 C6 -164.4(2) . . . . ?
N9 C8 N10 Pt1 -165.37(19) . . . . ?
N10 C8 N7 C6 13.9(4) . . . . ?
Pt1 C1 C2 C3 -177.0(2) . . . . ?
Pt1 C1 C6 C5 176.61(19) . . . . ?
Pt1 C1 C6 N7 -2.8(3) . . . . ?
